data_1519300
loop_
_publ_author_name
'Fallis, Ian A.'
'Gelbrich, Thomas'
'Hursthouse, Michael B.'

_publ_section_title
;
 C34H71CuN7O10
;
_journal_name_full 'Crystal Structure Report Archive'
_journal_page_first 840
_journal_year 2001
_chemical_formula_sum 'C34 H71 Cu N7 O10'
_chemical_formula_weight 801.52
_space_group_IT_number 14
_symmetry_cell_setting monoclinic
_symmetry_space_group_name_Hall '-P 2ybc'
_symmetry_space_group_name_H-M 'P 1 21/c 1'
_atom_sites_solution_hydrogens geom
_atom_sites_solution_primary direct
_atom_sites_solution_secondary difmap
_cell_angle_alpha 90.00
_cell_angle_beta 91.5530(10)
_cell_angle_gamma 90.00
_cell_formula_units_Z 4
_cell_length_a 12.7896(2)
_cell_length_b 16.8418(3)
_cell_length_c 19.3694(3)
_cell_measurement_reflns_used 20974
_cell_measurement_temperature 120(2)
_cell_measurement_theta_max 26.02
_cell_measurement_theta_min 2.91
_cell_volume 4170.63(12)
_computing_cell_refinement 'DENZO and COLLECT'
_computing_data_collection
;
'DENZO (Otwinowski and Minor, 1997) & COLLECT (Hooft, 1998) '
;
_computing_data_reduction 'DENZO and COLLECT'
_computing_publication_material SHELXL-97
_computing_structure_refinement 'SHELXL-97 (Sheldrick, 2008)'
_computing_structure_solution 'SHELXS-97 (Sheldrick, 2008)'
_diffrn_ambient_temperature 120(2)
_diffrn_measured_fraction_theta_full 0.991
_diffrn_measured_fraction_theta_max 0.991
_diffrn_measurement_device_type 'Enraf Nonius KappaCCD area detector'
_diffrn_measurement_method '\w and \f scans to fill Ewald sphere'
_diffrn_radiation_monochromator graphite
_diffrn_radiation_source 'Enraf Nonius FR591 rotating anode'
_diffrn_radiation_type MoK\a
_diffrn_radiation_wavelength 0.71073
_diffrn_reflns_av_R_equivalents 0.0629
_diffrn_reflns_av_sigmaI/netI 0.0823
_diffrn_reflns_limit_h_max 11
_diffrn_reflns_limit_h_min -15
_diffrn_reflns_limit_k_max 18
_diffrn_reflns_limit_k_min -20
_diffrn_reflns_limit_l_max 22
_diffrn_reflns_limit_l_min -23
_diffrn_reflns_number 23004
_diffrn_reflns_theta_full 25.00
_diffrn_reflns_theta_max 25.00
_diffrn_reflns_theta_min 2.93
_exptl_absorpt_coefficient_mu 0.583
_exptl_absorpt_correction_T_max 0.9440
_exptl_absorpt_correction_T_min 0.8923
_exptl_absorpt_correction_type empirical
_exptl_absorpt_process_details 'SORTAV (R.H.Blessing, 1995, 1997)'
_exptl_crystal_colour blue
_exptl_crystal_density_diffrn 1.276
_exptl_crystal_density_method 'not measured'
_exptl_crystal_description Block
_exptl_crystal_F_000 1732
_exptl_crystal_size_max 0.20
_exptl_crystal_size_mid 0.20
_exptl_crystal_size_min 0.10
_refine_diff_density_max 0.968
_refine_diff_density_min -0.658
_refine_diff_density_rms 0.076
_refine_ls_extinction_coef 0
_refine_ls_extinction_method none
_refine_ls_goodness_of_fit_ref 1.024
_refine_ls_hydrogen_treatment constr
_refine_ls_matrix_type full
_refine_ls_number_parameters 471
_refine_ls_number_reflns 7273
_refine_ls_number_restraints 14
_refine_ls_restrained_S_all 1.067
_refine_ls_R_factor_all 0.0967
_refine_ls_R_factor_gt 0.0576
_refine_ls_shift/su_max 0.001
_refine_ls_shift/su_mean 0.000
_refine_ls_structure_factor_coef Fsqd
_refine_ls_weighting_details 'calc w=1/[\s^2^(Fo^2^)+(0.0001P)^2^+10.0000P] where P=(Fo^2^+2Fc^2^)/3'
_refine_ls_weighting_scheme calc
_refine_ls_wR_factor_gt 0.1093
_refine_ls_wR_factor_ref 0.1183
_reflns_number_gt 5023
_reflns_number_total 7273
_reflns_threshold_expression >2sigma(I)
_cod_data_source_file eCrystal-840.cif
_cod_data_source_block s92
_cod_depositor_comments
;
Citation :
Fallis, Ian A. and Gelbrich, Thomas and Hursthouse, Michael B. (2001) 
University of Southampton, Crystal Structure Report Archive. 

More at:
http://ecrystals.chem.soton.ac.uk/840/

The following automatic conversions were performed:

'_symmetry_cell_setting' value 'Monoclinic' changed to 'monoclinic'
according to the built-in table from CIF Core dictionary named
'cif_core.dic' version 2.4.1 from 2010-06-29.

'_exptl_absorpt_correction_type' value 'Empirical' changed to
'empirical' according to the built-in table from CIF Core dictionary
named 'cif_core.dic' version 2.4.1 from 2010-06-29.

Automatic conversion script
Id: cif_fix_values 3105 2015-03-04 15:46:00Z robertas 
;
_cod_original_sg_symbol_H-M P2(1)/c
_cod_database_code 1519300

loop_
_symmetry_equiv_pos_as_xyz
'x, y, z'
'-x, y+1/2, -z+1/2'
'-x, -y, -z'
'x, -y-1/2, z-1/2'

loop_
_atom_site_label
_atom_site_type_symbol
_atom_site_fract_x
_atom_site_fract_y
_atom_site_fract_z
_atom_site_U_iso_or_equiv
_atom_site_adp_type
_atom_site_occupancy
_atom_site_symmetry_multiplicity
_atom_site_calc_flag
_atom_site_refinement_flags
_atom_site_disorder_assembly
_atom_site_disorder_group
Cu1 Cu 0.22645(4) 0.21112(3) 0.30504(2) 0.02112(14) Uani 1 1 d . . .
O1 O -0.1533(2) 0.2580(2) 0.35603(18) 0.0577(10) Uani 1 1 d . . .
H1 H -0.2121 0.2797 0.3597 0.087 Uiso 1 1 calc R . .
O2 O 0.18775(19) 0.11930(14) 0.36879(12) 0.0196(6) Uani 1 1 d D . .
H2 H 0.2189 0.1126 0.4071 0.030(12) Uiso 1 1 calc RD . .
O3 O 0.5527(2) 0.04935(17) 0.25501(14) 0.0372(7) Uani 1 1 d . . .
H3 H 0.5129 0.0106 0.2615 0.056 Uiso 1 1 calc R . .
O4 O 0.28711(18) 0.27274(14) 0.38962(12) 0.0205(6) Uani 1 1 d D . .
H4 H 0.3063 0.2440 0.4231 0.032(12) Uiso 1 1 calc RD . .
N1 N 0.0756(2) 0.26693(18) 0.30706(15) 0.0229(7) Uani 1 1 d . . .
N2 N 0.1550(2) 0.13540(18) 0.23224(14) 0.0200(7) Uani 1 1 d . . .
N3 N 0.3699(2) 0.16159(18) 0.26504(14) 0.0196(7) Uani 1 1 d . . .
N4 N 0.2758(2) 0.31560(17) 0.25771(15) 0.0205(7) Uani 1 1 d . . .
C1 C 0.0064(3) 0.2226(2) 0.25716(19) 0.0265(9) Uani 1 1 d . . .
H1A H -0.0439 0.2602 0.2353 0.032 Uiso 1 1 calc R . .
H1B H -0.0341 0.1827 0.2828 0.032 Uiso 1 1 calc R . .
C2 C 0.0663(3) 0.1806(2) 0.20084(19) 0.0253(9) Uani 1 1 d . . .
H2A H 0.0189 0.1439 0.1751 0.030 Uiso 1 1 calc R . .
H2B H 0.0929 0.2201 0.1679 0.030 Uiso 1 1 calc R . .
C3 C 0.2334(3) 0.1148(2) 0.17983(18) 0.0237(9) Uani 1 1 d . . .
H3A H 0.2398 0.1593 0.1468 0.028 Uiso 1 1 calc R . .
H3B H 0.2097 0.0673 0.1537 0.028 Uiso 1 1 calc R . .
C4 C 0.3390(3) 0.0984(2) 0.21428(18) 0.0236(9) Uani 1 1 d . . .
H4A H 0.3365 0.0466 0.2384 0.028 Uiso 1 1 calc R . .
H4B H 0.3926 0.0948 0.1785 0.028 Uiso 1 1 calc R . .
C5 C 0.4233(3) 0.2293(2) 0.23086(19) 0.0243(9) Uani 1 1 d . . .
H5A H 0.4651 0.2087 0.1925 0.029 Uiso 1 1 calc R . .
H5B H 0.4719 0.2550 0.2646 0.029 Uiso 1 1 calc R . .
C6 C 0.3464(3) 0.2909(2) 0.20274(18) 0.0245(9) Uani 1 1 d . . .
H6A H 0.3850 0.3375 0.1857 0.029 Uiso 1 1 calc R . .
H6B H 0.3051 0.2681 0.1636 0.029 Uiso 1 1 calc R . .
C7 C 0.1787(3) 0.3548(2) 0.2313(2) 0.0285(10) Uani 1 1 d . . .
H7A H 0.1534 0.3282 0.1884 0.034 Uiso 1 1 calc R . .
H7B H 0.1933 0.4111 0.2203 0.034 Uiso 1 1 calc R . .
C8 C 0.0964(3) 0.3500(2) 0.2854(2) 0.0303(10) Uani 1 1 d . . .
H8A H 0.1195 0.3813 0.3263 0.036 Uiso 1 1 calc R . .
H8B H 0.0306 0.3738 0.2669 0.036 Uiso 1 1 calc R . .
C10 C 0.0306(3) 0.2663(2) 0.37760(18) 0.0248(9) Uani 1 1 d . . .
H10A H 0.0821 0.2910 0.4100 0.030 Uiso 1 1 calc R . .
H10B H 0.0224 0.2102 0.3920 0.030 Uiso 1 1 calc R . .
C11 C -0.0745(3) 0.3082(2) 0.3860(2) 0.0269(9) Uani 1 1 d . . .
H11 H -0.0734 0.3589 0.3591 0.032 Uiso 1 1 calc R . .
C12 C -0.0976(3) 0.3282(2) 0.4620(2) 0.0307(10) Uani 1 1 d . . .
C13 C -0.2077(4) 0.3645(3) 0.4643(2) 0.0496(13) Uani 1 1 d . . .
H13A H -0.2592 0.3258 0.4468 0.074 Uiso 1 1 calc R . .
H13B H -0.2108 0.4123 0.4355 0.074 Uiso 1 1 calc R . .
H13C H -0.2234 0.3784 0.5120 0.074 Uiso 1 1 calc R . .
C14 C -0.0941(4) 0.2539(3) 0.5068(2) 0.0511(14) Uani 1 1 d . . .
H14A H -0.1453 0.2153 0.4889 0.077 Uiso 1 1 calc R . .
H14B H -0.1108 0.2679 0.5544 0.077 Uiso 1 1 calc R . .
H14C H -0.0239 0.2306 0.5061 0.077 Uiso 1 1 calc R . .
C15 C -0.0183(4) 0.3884(3) 0.4900(2) 0.0540(14) Uani 1 1 d . . .
H15A H -0.0204 0.4361 0.4609 0.081 Uiso 1 1 calc R . .
H15B H 0.0520 0.3652 0.4896 0.081 Uiso 1 1 calc R . .
H15C H -0.0354 0.4027 0.5374 0.081 Uiso 1 1 calc R . .
C20 C 0.1160(3) 0.0624(2) 0.26824(19) 0.0252(9) Uani 1 1 d . . .
H20A H 0.0409 0.0696 0.2777 0.030 Uiso 1 1 calc R . .
H20B H 0.1221 0.0164 0.2368 0.030 Uiso 1 1 calc R . .
C21 C 0.1736(3) 0.0437(2) 0.33502(19) 0.0255(9) Uani 1 1 d . . .
H21 H 0.2442 0.0227 0.3237 0.031 Uiso 1 1 calc R . .
C22 C 0.1213(3) -0.0164(2) 0.3821(2) 0.0347(11) Uani 1 1 d . . .
C23 C 0.1883(3) -0.0307(2) 0.4456(2) 0.0321(10) Uani 1 1 d . . .
H23A H 0.2562 -0.0517 0.4323 0.048 Uiso 1 1 calc R . .
H23B H 0.1537 -0.0690 0.4754 0.048 Uiso 1 1 calc R . .
H23C H 0.1986 0.0195 0.4705 0.048 Uiso 1 1 calc R . .
C24 C 0.1123(7) -0.0955(3) 0.3437(3) 0.109(3) Uani 1 1 d U . .
H24A H 0.0698 -0.0884 0.3013 0.163 Uiso 1 1 calc R . .
H24B H 0.0791 -0.1349 0.3733 0.163 Uiso 1 1 calc R . .
H24C H 0.1823 -0.1141 0.3320 0.163 Uiso 1 1 calc R . .
C25 C 0.0141(5) 0.0111(5) 0.4018(4) 0.110(3) Uani 1 1 d U . .
H25A H -0.0290 0.0201 0.3599 0.165 Uiso 1 1 calc R . .
H25B H 0.0202 0.0607 0.4280 0.165 Uiso 1 1 calc R . .
H25C H -0.0187 -0.0296 0.4302 0.165 Uiso 1 1 calc R . .
C30 C 0.4336(3) 0.1288(2) 0.32401(18) 0.0211(8) Uani 1 1 d . . .
H30A H 0.3961 0.0821 0.3420 0.025 Uiso 1 1 calc R . .
H30B H 0.4357 0.1692 0.3611 0.025 Uiso 1 1 calc R . .
C31 C 0.5457(3) 0.1036(2) 0.31100(18) 0.0239(9) Uani 1 1 d . . .
H31 H 0.5831 0.1527 0.2965 0.029 Uiso 1 1 calc R . .
C32 C 0.6043(3) 0.0738(2) 0.37707(19) 0.0248(9) Uani 1 1 d . . .
C33 C 0.7184(3) 0.0583(3) 0.3584(2) 0.0431(12) Uani 1 1 d . . .
H33A H 0.7495 0.1074 0.3412 0.065 Uiso 1 1 calc R . .
H33B H 0.7207 0.0172 0.3226 0.065 Uiso 1 1 calc R . .
H33C H 0.7579 0.0403 0.3996 0.065 Uiso 1 1 calc R . .
C34 C 0.6038(3) 0.1382(3) 0.4327(2) 0.0322(10) Uani 1 1 d . . .
H34A H 0.6347 0.1869 0.4146 0.048 Uiso 1 1 calc R . .
H34B H 0.6448 0.1201 0.4732 0.048 Uiso 1 1 calc R . .
H34C H 0.5317 0.1487 0.4459 0.048 Uiso 1 1 calc R . .
C35 C 0.5555(4) -0.0019(2) 0.4044(2) 0.0395(11) Uani 1 1 d . . .
H35A H 0.5558 -0.0428 0.3684 0.059 Uiso 1 1 calc R . .
H35B H 0.4833 0.0088 0.4173 0.059 Uiso 1 1 calc R . .
H35C H 0.5959 -0.0204 0.4449 0.059 Uiso 1 1 calc R . .
C40 C 0.3310(3) 0.3695(2) 0.30855(19) 0.0247(9) Uani 1 1 d . . .
H40A H 0.2828 0.4129 0.3211 0.030 Uiso 1 1 calc R . .
H40B H 0.3917 0.3939 0.2861 0.030 Uiso 1 1 calc R . .
C41 C 0.3689(3) 0.3278(2) 0.3742(2) 0.0309(10) Uani 1 1 d . . .
H41 H 0.4333 0.2968 0.3636 0.037 Uiso 1 1 calc R . .
C42 C 0.3956(3) 0.3853(2) 0.43429(19) 0.0281(10) Uani 1 1 d . . .
C43 C 0.4503(4) 0.3366(3) 0.4929(2) 0.0416(12) Uani 1 1 d . . .
H43A H 0.4680 0.3718 0.5318 0.062 Uiso 1 1 calc R . .
H43B H 0.5144 0.3126 0.4757 0.062 Uiso 1 1 calc R . .
H43C H 0.4032 0.2947 0.5083 0.062 Uiso 1 1 calc R . .
C44 C 0.3003(4) 0.4252(3) 0.4623(2) 0.0437(12) Uani 1 1 d . . .
H44A H 0.3215 0.4610 0.5000 0.066 Uiso 1 1 calc R . .
H44B H 0.2525 0.3848 0.4796 0.066 Uiso 1 1 calc R . .
H44C H 0.2650 0.4557 0.4254 0.066 Uiso 1 1 calc R . .
C45 C 0.4751(4) 0.4459(3) 0.4075(2) 0.0529(14) Uani 1 1 d . . .
H45A H 0.4936 0.4836 0.4444 0.079 Uiso 1 1 calc R . .
H45B H 0.4440 0.4747 0.3680 0.079 Uiso 1 1 calc R . .
H45C H 0.5381 0.4180 0.3931 0.079 Uiso 1 1 calc R . .
N5 N 0.2186(3) 0.1805(2) 0.53320(16) 0.0323(9) Uani 1 1 d . . .
O5 O 0.1686(3) 0.1282(2) 0.56039(17) 0.0708(12) Uani 1 1 d . . .
O6 O 0.2099(3) 0.25071(19) 0.55018(15) 0.0431(8) Uani 1 1 d . . .
O7 O 0.2838(2) 0.16236(16) 0.48659(13) 0.0303(7) Uani 1 1 d . . .
N6 N 0.6525(3) 0.1249(2) 0.77570(18) 0.0332(8) Uani 1 1 d . . .
O8 O 0.6476(3) 0.19393(18) 0.79795(19) 0.0567(10) Uani 1 1 d . . .
O9 O 0.7297(3) 0.08530(19) 0.79172(19) 0.0610(11) Uani 1 1 d . . .
O10 O 0.5797(2) 0.09633(18) 0.73929(16) 0.0431(8) Uani 1 1 d . . .
N1S N 0.8483(4) 0.0492(3) 0.1817(2) 0.0573(12) Uani 1 1 d . . .
C1S C 0.7203(5) 0.1662(4) 0.1728(3) 0.085(2) Uani 1 1 d . . .
H1S1 H 0.6486 0.1459 0.1737 0.127 Uiso 1 1 calc R . .
H1S2 H 0.7304 0.1950 0.1295 0.127 Uiso 1 1 calc R . .
H1S3 H 0.7327 0.2022 0.2119 0.127 Uiso 1 1 calc R . .
C2S C 0.7932(4) 0.1005(3) 0.1775(3) 0.0486(14) Uani 1 1 d . . .

loop_
_atom_site_aniso_label
_atom_site_aniso_U_11
_atom_site_aniso_U_22
_atom_site_aniso_U_33
_atom_site_aniso_U_23
_atom_site_aniso_U_13
_atom_site_aniso_U_12
Cu1 0.0235(3) 0.0206(3) 0.0192(2) 0.0017(2) -0.00112(18) -0.0017(2)
O1 0.034(2) 0.063(2) 0.076(2) -0.026(2) -0.0044(17) 0.0143(17)
O2 0.0257(15) 0.0184(14) 0.0145(13) 0.0022(11) -0.0020(11) -0.0023(11)
O3 0.0371(18) 0.0415(18) 0.0332(16) -0.0098(14) 0.0047(13) 0.0014(14)
O4 0.0248(15) 0.0174(14) 0.0190(13) 0.0038(12) -0.0041(11) -0.0023(11)
N1 0.0215(18) 0.0221(18) 0.0249(17) 0.0033(14) -0.0025(13) 0.0014(14)
N2 0.0217(18) 0.0224(17) 0.0158(15) 0.0035(14) -0.0027(13) -0.0040(14)
N3 0.0224(17) 0.0200(17) 0.0162(15) -0.0012(14) -0.0005(13) -0.0006(14)
N4 0.0247(18) 0.0181(17) 0.0187(16) 0.0036(13) -0.0012(13) -0.0012(14)
C1 0.023(2) 0.029(2) 0.027(2) 0.0075(18) -0.0046(16) 0.0008(18)
C2 0.025(2) 0.027(2) 0.023(2) 0.0082(18) -0.0092(17) -0.0054(18)
C3 0.032(2) 0.024(2) 0.0146(19) -0.0042(17) -0.0013(16) -0.0032(18)
C4 0.033(2) 0.022(2) 0.0167(19) -0.0045(17) 0.0023(16) 0.0000(18)
C5 0.022(2) 0.031(2) 0.021(2) 0.0004(17) 0.0075(16) -0.0049(18)
C6 0.033(2) 0.023(2) 0.0181(19) 0.0035(18) 0.0040(16) -0.0089(19)
C7 0.032(2) 0.021(2) 0.031(2) 0.0116(19) -0.0099(18) -0.0027(19)
C8 0.030(2) 0.022(2) 0.039(2) 0.0091(19) -0.0006(19) 0.0045(19)
C10 0.025(2) 0.028(2) 0.021(2) 0.0026(17) 0.0018(16) 0.0030(18)
C11 0.027(2) 0.023(2) 0.031(2) 0.0020(18) -0.0030(18) 0.0060(18)
C12 0.033(3) 0.027(2) 0.032(2) 0.0078(19) 0.0068(18) 0.0079(19)
C13 0.051(3) 0.058(3) 0.041(3) -0.001(2) 0.007(2) 0.027(3)
C14 0.053(3) 0.050(3) 0.052(3) 0.021(3) 0.021(2) 0.015(3)
C15 0.065(4) 0.057(3) 0.041(3) -0.016(3) 0.012(2) -0.009(3)
C20 0.033(2) 0.021(2) 0.021(2) 0.0039(17) -0.0052(17) -0.0106(18)
C21 0.035(2) 0.017(2) 0.024(2) 0.0014(17) -0.0060(17) -0.0099(18)
C22 0.038(3) 0.031(2) 0.035(2) 0.015(2) -0.012(2) -0.017(2)
C23 0.043(3) 0.026(2) 0.028(2) 0.0060(19) -0.0021(19) -0.006(2)
C24 0.208(6) 0.060(4) 0.055(3) 0.019(3) -0.044(4) -0.077(4)
C25 0.047(4) 0.146(5) 0.138(5) 0.106(5) 0.012(3) -0.008(4)
C30 0.023(2) 0.024(2) 0.0159(19) -0.0007(16) -0.0007(15) -0.0014(17)
C31 0.026(2) 0.026(2) 0.019(2) -0.0049(17) 0.0043(16) 0.0005(18)
C32 0.026(2) 0.026(2) 0.022(2) -0.0043(18) -0.0025(17) 0.0071(18)
C33 0.037(3) 0.054(3) 0.038(3) -0.002(2) 0.000(2) 0.018(2)
C34 0.028(2) 0.038(3) 0.029(2) -0.007(2) -0.0078(18) 0.008(2)
C35 0.058(3) 0.028(2) 0.032(2) 0.003(2) -0.007(2) 0.003(2)
C40 0.029(2) 0.018(2) 0.026(2) -0.0012(17) -0.0021(17) -0.0069(18)
C41 0.042(3) 0.024(2) 0.027(2) -0.0028(19) 0.0034(19) -0.010(2)
C42 0.041(3) 0.021(2) 0.022(2) -0.0048(18) -0.0035(18) -0.0080(19)
C43 0.049(3) 0.043(3) 0.032(2) -0.011(2) -0.008(2) -0.004(2)
C44 0.054(3) 0.034(3) 0.043(3) -0.012(2) -0.004(2) 0.002(2)
C45 0.071(4) 0.047(3) 0.041(3) -0.010(2) -0.001(3) -0.030(3)
N5 0.050(2) 0.029(2) 0.0177(18) -0.0046(16) -0.0019(17) -0.0068(18)
O5 0.115(3) 0.051(2) 0.049(2) -0.0116(18) 0.040(2) -0.039(2)
O6 0.064(2) 0.0354(19) 0.0301(17) -0.0058(14) 0.0000(15) 0.0059(16)
O7 0.0436(18) 0.0285(16) 0.0188(14) 0.0000(12) -0.0006(13) -0.0013(14)
N6 0.033(2) 0.029(2) 0.037(2) -0.0048(17) -0.0015(17) 0.0016(18)
O8 0.048(2) 0.029(2) 0.092(3) -0.0169(18) -0.0209(19) 0.0105(16)
O9 0.050(2) 0.041(2) 0.091(3) -0.0289(19) -0.0334(19) 0.0238(18)
O10 0.0359(19) 0.0433(19) 0.0493(19) -0.0015(16) -0.0131(15) -0.0078(15)
N1S 0.052(3) 0.052(3) 0.068(3) -0.005(2) 0.008(2) -0.020(2)
C1S 0.090(5) 0.079(5) 0.087(5) 0.007(4) 0.048(4) 0.012(4)
C2S 0.044(3) 0.051(4) 0.052(3) -0.009(3) 0.019(3) -0.020(3)

loop_
_atom_type_symbol
_atom_type_description
_atom_type_scat_dispersion_real
_atom_type_scat_dispersion_imag
_atom_type_scat_source
C C 0.0033 0.0016 'International Tables Vol C Tables 4.2.6.8 and 6.1.1.4'
H H 0.0000 0.0000 'International Tables Vol C Tables 4.2.6.8 and 6.1.1.4'
N N 0.0061 0.0033 'International Tables Vol C Tables 4.2.6.8 and 6.1.1.4'
O O 0.0106 0.0060 'International Tables Vol C Tables 4.2.6.8 and 6.1.1.4'
Cu Cu 0.3201 1.2651 'International Tables Vol C Tables 4.2.6.8 and 6.1.1.4'

loop_
_geom_angle_atom_site_label_1
_geom_angle_atom_site_label_2
_geom_angle_atom_site_label_3
_geom_angle
_geom_angle_site_symmetry_1
_geom_angle_site_symmetry_3
N4 Cu1 N2 110.43(11) . .
N4 Cu1 N1 85.50(12) . .
N2 Cu1 N1 84.44(12) . .
N4 Cu1 N3 84.20(11) . .
N2 Cu1 N3 83.30(11) . .
N1 Cu1 N3 160.12(11) . .
C11 O1 H1 109.5 . .
C21 O2 H2 109.5 . .
C31 O3 H3 109.5 . .
C41 O4 H4 109.5 . .
C8 N1 C1 113.3(3) . .
C8 N1 C10 109.9(3) . .
C1 N1 C10 110.5(3) . .
C8 N1 Cu1 103.9(2) . .
C1 N1 Cu1 106.6(2) . .
C10 N1 Cu1 112.4(2) . .
C2 N2 C3 111.2(3) . .
C2 N2 C20 110.4(3) . .
C3 N2 C20 111.3(3) . .
C2 N2 Cu1 106.2(2) . .
C3 N2 Cu1 108.2(2) . .
C20 N2 Cu1 109.3(2) . .
C30 N3 C5 112.1(3) . .
C30 N3 C4 111.7(3) . .
C5 N3 C4 111.6(3) . .
C30 N3 Cu1 108.5(2) . .
C5 N3 Cu1 105.4(2) . .
C4 N3 Cu1 107.2(2) . .
C6 N4 C7 113.5(3) . .
C6 N4 C40 111.0(3) . .
C7 N4 C40 109.3(3) . .
C6 N4 Cu1 106.1(2) . .
C7 N4 Cu1 105.4(2) . .
C40 N4 Cu1 111.3(2) . .
N1 C1 C2 113.3(3) . .
N1 C1 H1A 108.9 . .
C2 C1 H1A 108.9 . .
N1 C1 H1B 108.9 . .
C2 C1 H1B 108.9 . .
H1A C1 H1B 107.7 . .
N2 C2 C1 109.8(3) . .
N2 C2 H2A 109.7 . .
C1 C2 H2A 109.7 . .
N2 C2 H2B 109.7 . .
C1 C2 H2B 109.7 . .
H2A C2 H2B 108.2 . .
N2 C3 C4 110.5(3) . .
N2 C3 H3A 109.5 . .
C4 C3 H3A 109.5 . .
N2 C3 H3B 109.5 . .
C4 C3 H3B 109.5 . .
H3A C3 H3B 108.1 . .
N3 C4 C3 112.1(3) . .
N3 C4 H4A 109.2 . .
C3 C4 H4A 109.2 . .
N3 C4 H4B 109.2 . .
C3 C4 H4B 109.2 . .
H4A C4 H4B 107.9 . .
N3 C5 C6 112.4(3) . .
N3 C5 H5A 109.1 . .
C6 C5 H5A 109.1 . .
N3 C5 H5B 109.1 . .
C6 C5 H5B 109.1 . .
H5A C5 H5B 107.9 . .
N4 C6 C5 109.7(3) . .
N4 C6 H6A 109.7 . .
C5 C6 H6A 109.7 . .
N4 C6 H6B 109.7 . .
C5 C6 H6B 109.7 . .
H6A C6 H6B 108.2 . .
N4 C7 C8 109.2(3) . .
N4 C7 H7A 109.8 . .
C8 C7 H7A 109.8 . .
N4 C7 H7B 109.8 . .
C8 C7 H7B 109.8 . .
H7A C7 H7B 108.3 . .
N1 C8 C7 112.3(3) . .
N1 C8 H8A 109.1 . .
C7 C8 H8A 109.1 . .
N1 C8 H8B 109.1 . .
C7 C8 H8B 109.1 . .
H8A C8 H8B 107.9 . .
N1 C10 C11 117.0(3) . .
N1 C10 H10A 108.0 . .
C11 C10 H10A 108.0 . .
N1 C10 H10B 108.0 . .
C11 C10 H10B 108.0 . .
H10A C10 H10B 107.3 . .
O1 C11 C10 107.3(3) . .
O1 C11 C12 111.4(3) . .
C10 C11 C12 113.1(3) . .
O1 C11 H11 108.3 . .
C10 C11 H11 108.3 . .
C12 C11 H11 108.3 . .
C14 C12 C15 109.6(4) . .
C14 C12 C13 108.9(4) . .
C15 C12 C13 109.1(4) . .
C14 C12 C11 111.1(3) . .
C15 C12 C11 109.9(3) . .
C13 C12 C11 108.2(3) . .
C12 C13 H13A 109.5 . .
C12 C13 H13B 109.5 . .
H13A C13 H13B 109.5 . .
C12 C13 H13C 109.5 . .
H13A C13 H13C 109.5 . .
H13B C13 H13C 109.5 . .
C12 C14 H14A 109.5 . .
C12 C14 H14B 109.5 . .
H14A C14 H14B 109.5 . .
C12 C14 H14C 109.5 . .
H14A C14 H14C 109.5 . .
H14B C14 H14C 109.5 . .
C12 C15 H15A 109.5 . .
C12 C15 H15B 109.5 . .
H15A C15 H15B 109.5 . .
C12 C15 H15C 109.5 . .
H15A C15 H15C 109.5 . .
H15B C15 H15C 109.5 . .
C21 C20 N2 114.1(3) . .
C21 C20 H20A 108.7 . .
N2 C20 H20A 108.7 . .
C21 C20 H20B 108.7 . .
N2 C20 H20B 108.7 . .
H20A C20 H20B 107.6 . .
O2 C21 C20 105.0(3) . .
O2 C21 C22 111.5(3) . .
C20 C21 C22 116.1(3) . .
O2 C21 H21 108.0 . .
C20 C21 H21 108.0 . .
C22 C21 H21 108.0 . .
C23 C22 C25 110.2(4) . .
C23 C22 C21 110.2(3) . .
C25 C22 C21 111.3(4) . .
C23 C22 C24 107.0(4) . .
C25 C22 C24 109.5(5) . .
C21 C22 C24 108.5(4) . .
C22 C23 H23A 109.5 . .
C22 C23 H23B 109.5 . .
H23A C23 H23B 109.5 . .
C22 C23 H23C 109.5 . .
H23A C23 H23C 109.5 . .
H23B C23 H23C 109.5 . .
C22 C24 H24A 109.5 . .
C22 C24 H24B 109.5 . .
H24A C24 H24B 109.5 . .
C22 C24 H24C 109.5 . .
H24A C24 H24C 109.5 . .
H24B C24 H24C 109.5 . .
C22 C25 H25A 109.5 . .
C22 C25 H25B 109.5 . .
H25A C25 H25B 109.5 . .
C22 C25 H25C 109.5 . .
H25A C25 H25C 109.5 . .
H25B C25 H25C 109.5 . .
N3 C30 C31 118.3(3) . .
N3 C30 H30A 107.7 . .
C31 C30 H30A 107.7 . .
N3 C30 H30B 107.7 . .
C31 C30 H30B 107.7 . .
H30A C30 H30B 107.1 . .
O3 C31 C30 112.6(3) . .
O3 C31 C32 112.5(3) . .
C30 C31 C32 113.0(3) . .
O3 C31 H31 106.0 . .
C30 C31 H31 106.0 . .
C32 C31 H31 106.0 . .
C35 C32 C34 109.9(3) . .
C35 C32 C33 109.9(3) . .
C34 C32 C33 108.0(3) . .
C35 C32 C31 111.4(3) . .
C34 C32 C31 110.0(3) . .
C33 C32 C31 107.6(3) . .
C32 C33 H33A 109.5 . .
C32 C33 H33B 109.5 . .
H33A C33 H33B 109.5 . .
C32 C33 H33C 109.5 . .
H33A C33 H33C 109.5 . .
H33B C33 H33C 109.5 . .
C32 C34 H34A 109.5 . .
C32 C34 H34B 109.5 . .
H34A C34 H34B 109.5 . .
C32 C34 H34C 109.5 . .
H34A C34 H34C 109.5 . .
H34B C34 H34C 109.5 . .
C32 C35 H35A 109.5 . .
C32 C35 H35B 109.5 . .
H35A C35 H35B 109.5 . .
C32 C35 H35C 109.5 . .
H35A C35 H35C 109.5 . .
H35B C35 H35C 109.5 . .
N4 C40 C41 113.7(3) . .
N4 C40 H40A 108.8 . .
C41 C40 H40A 108.8 . .
N4 C40 H40B 108.8 . .
C41 C40 H40B 108.8 . .
H40A C40 H40B 107.7 . .
O4 C41 C40 104.7(3) . .
O4 C41 C42 113.3(3) . .
C40 C41 C42 113.5(3) . .
O4 C41 H41 108.3 . .
C40 C41 H41 108.3 . .
C42 C41 H41 108.3 . .
C44 C42 C45 111.9(4) . .
C44 C42 C41 112.7(3) . .
C45 C42 C41 107.3(3) . .
C44 C42 C43 109.0(3) . .
C45 C42 C43 107.9(4) . .
C41 C42 C43 107.8(3) . .
C42 C43 H43A 109.5 . .
C42 C43 H43B 109.5 . .
H43A C43 H43B 109.5 . .
C42 C43 H43C 109.5 . .
H43A C43 H43C 109.5 . .
H43B C43 H43C 109.5 . .
C42 C44 H44A 109.5 . .
C42 C44 H44B 109.5 . .
H44A C44 H44B 109.5 . .
C42 C44 H44C 109.5 . .
H44A C44 H44C 109.5 . .
H44B C44 H44C 109.5 . .
C42 C45 H45A 109.5 . .
C42 C45 H45B 109.5 . .
H45A C45 H45B 109.5 . .
C42 C45 H45C 109.5 . .
H45A C45 H45C 109.5 . .
H45B C45 H45C 109.5 . .
O5 N5 O6 121.7(4) . .
O5 N5 O7 119.5(4) . .
O6 N5 O7 118.8(3) . .
O9 N6 O8 118.0(4) . .
O9 N6 O10 121.2(4) . .
O8 N6 O10 120.8(4) . .
C2S C1S H1S1 109.5 . .
C2S C1S H1S2 109.5 . .
H1S1 C1S H1S2 109.5 . .
C2S C1S H1S3 109.5 . .
H1S1 C1S H1S3 109.5 . .
H1S2 C1S H1S3 109.5 . .
N1S C2S C1S 179.0(6) . .

loop_
_geom_bond_atom_site_label_1
_geom_bond_atom_site_label_2
_geom_bond_distance
_geom_bond_site_symmetry_2
Cu1 N4 2.090(3) .
Cu1 N2 2.093(3) .
Cu1 N1 2.147(3) .
Cu1 N3 2.177(3) .
O1 C11 1.426(5) .
O1 H1 0.8400 .
O2 C21 1.441(4) .
O2 H2 0.8400 .
O3 C31 1.422(4) .
O3 H3 0.8400 .
O4 C41 1.435(4) .
O4 H4 0.8400 .
N1 C8 1.486(5) .
N1 C1 1.493(5) .
N1 C10 1.497(5) .
N2 C2 1.483(5) .
N2 C3 1.486(5) .
N2 C20 1.505(4) .
N3 C30 1.491(4) .
N3 C5 1.493(5) .
N3 C4 1.494(4) .
N4 C6 1.475(5) .
N4 C7 1.485(5) .
N4 C40 1.501(4) .
C1 C2 1.524(5) .
C1 H1A 0.9900 .
C1 H1B 0.9900 .
C2 H2A 0.9900 .
C2 H2B 0.9900 .
C3 C4 1.515(5) .
C3 H3A 0.9900 .
C3 H3B 0.9900 .
C4 H4A 0.9900 .
C4 H4B 0.9900 .
C5 C6 1.519(5) .
C5 H5A 0.9900 .
C5 H5B 0.9900 .
C6 H6A 0.9900 .
C6 H6B 0.9900 .
C7 C8 1.509(5) .
C7 H7A 0.9900 .
C7 H7B 0.9900 .
C8 H8A 0.9900 .
C8 H8B 0.9900 .
C10 C11 1.530(5) .
C10 H10A 0.9900 .
C10 H10B 0.9900 .
C11 C12 1.547(5) .
C11 H11 1.0000 .
C12 C14 1.523(6) .
C12 C15 1.524(6) .
C12 C13 1.537(6) .
C13 H13A 0.9800 .
C13 H13B 0.9800 .
C13 H13C 0.9800 .
C14 H14A 0.9800 .
C14 H14B 0.9800 .
C14 H14C 0.9800 .
C15 H15A 0.9800 .
C15 H15B 0.9800 .
C15 H15C 0.9800 .
C20 C21 1.504(5) .
C20 H20A 0.9900 .
C20 H20B 0.9900 .
C21 C22 1.528(5) .
C21 H21 1.0000 .
C22 C23 1.499(5) .
C22 C25 1.507(7) .
C22 C24 1.528(7) .
C23 H23A 0.9800 .
C23 H23B 0.9800 .
C23 H23C 0.9800 .
C24 H24A 0.9800 .
C24 H24B 0.9800 .
C24 H24C 0.9800 .
C25 H25A 0.9800 .
C25 H25B 0.9800 .
C25 H25C 0.9800 .
C30 C31 1.522(5) .
C30 H30A 0.9900 .
C30 H30B 0.9900 .
C31 C32 1.549(5) .
C31 H31 1.0000 .
C32 C35 1.521(6) .
C32 C34 1.528(5) .
C32 C33 1.536(6) .
C33 H33A 0.9800 .
C33 H33B 0.9800 .
C33 H33C 0.9800 .
C34 H34A 0.9800 .
C34 H34B 0.9800 .
C34 H34C 0.9800 .
C35 H35A 0.9800 .
C35 H35B 0.9800 .
C35 H35C 0.9800 .
C40 C41 1.522(5) .
C40 H40A 0.9900 .
C40 H40B 0.9900 .
C41 C42 1.545(5) .
C41 H41 1.0000 .
C42 C44 1.505(6) .
C42 C45 1.540(6) .
C42 C43 1.552(6) .
C43 H43A 0.9800 .
C43 H43B 0.9800 .
C43 H43C 0.9800 .
C44 H44A 0.9800 .
C44 H44B 0.9800 .
C44 H44C 0.9800 .
C45 H45A 0.9800 .
C45 H45B 0.9800 .
C45 H45C 0.9800 .
N5 O5 1.217(4) .
N5 O6 1.233(4) .
N5 O7 1.283(4) .
N6 O9 1.224(4) .
N6 O8 1.243(4) .
N6 O10 1.249(4) .
N1S C2S 1.115(6) .
C1S C2S 1.449(8) .
C1S H1S1 0.9800 .
C1S H1S2 0.9800 .
C1S H1S3 0.9800 .

loop_
_geom_hbond_atom_site_label_D
_geom_hbond_atom_site_label_H
_geom_hbond_atom_site_label_A
_geom_hbond_distance_DH
_geom_hbond_distance_HA
_geom_hbond_distance_DA
_geom_hbond_angle_DHA
_geom_hbond_site_symmetry_A
O1 H1 O8 0.84 2.18 2.873(4) 140.3 4_465
O2 H2 O7 0.84 1.92 2.663(3) 146.5 .
O3 H3 O10 0.84 2.15 2.985(4) 169.7 3_656
O4 H4 O7 0.84 1.87 2.644(3) 152.1 .
